data_1565309
loop_
_publ_author_name
'Liu, Wei-Xia'
'Xie, Zhen-Lang'
'Zhan, Jun-Zheng'
'Zhan, Shu-Zhong'
'Wu, Song-Ping'

_publ_section_title
;
 Synthesis, characterization, magnetic anisotropy and catalytic behaviors
 of a cobalt complex of S,S&#x2032;-bis(2-pyridylmethyl)-1,2-thiobenzene
;
_journal_name_full 'Inorganica Chimica Acta'
_journal_page_first 119400
_journal_paper_doi 10.1016/j.ica.2019.119400
_journal_volume 503
_journal_year 2020
_chemical_formula_sum 'C18 H16 Br2 Co N2 S2'
_chemical_formula_weight 543.20
_space_group_crystal_system monoclinic
_space_group_IT_number 15
_space_group_name_Hall '-C 2yc'
_space_group_name_H-M_alt 'C 1 2/c 1'
_atom_sites_solution_hydrogens geom
_cell_angle_alpha 90
_cell_angle_beta 126.815(9)
_cell_angle_gamma 90
_cell_formula_units_Z 8
_cell_length_a 17.664(2)
_cell_length_b 19.9347(15)
_cell_length_c 13.9132(10)
_cell_measurement_reflns_used 1470
_cell_measurement_temperature 293(2)
_cell_measurement_theta_max 20.9460
_cell_measurement_theta_min 4.0820
_cell_volume 3922.2(8)
_computing_structure_refinement 'SHELXL-2013 (Sheldrick, 2013)'
_diffrn_ambient_temperature 293(2)
_diffrn_measured_fraction_theta_full 0.997
_diffrn_measured_fraction_theta_max 0.844
_diffrn_measurement_device_type 'four-circle diffractometer'
_diffrn_radiation_type MoK\a
_diffrn_radiation_wavelength 0.71073
_diffrn_reflns_av_R_equivalents 0.0586
_diffrn_reflns_av_unetI/netI 0.1231
_diffrn_reflns_Laue_measured_fraction_full 0.997
_diffrn_reflns_Laue_measured_fraction_max 0.844
_diffrn_reflns_limit_h_max 20
_diffrn_reflns_limit_h_min -24
_diffrn_reflns_limit_k_max 27
_diffrn_reflns_limit_k_min -23
_diffrn_reflns_limit_l_max 19
_diffrn_reflns_limit_l_min -16
_diffrn_reflns_number 9378
_diffrn_reflns_point_group_measured_fraction_full 0.997
_diffrn_reflns_point_group_measured_fraction_max 0.844
_diffrn_reflns_theta_full 25.242
_diffrn_reflns_theta_max 29.237
_diffrn_reflns_theta_min 3.533
_exptl_absorpt_coefficient_mu 5.167
_exptl_crystal_colour purple
_exptl_crystal_density_diffrn 1.840
_exptl_crystal_description block
_exptl_crystal_F_000 2136
_refine_diff_density_max 0.614
_refine_diff_density_min -0.501
_refine_diff_density_rms 0.118
_refine_ls_extinction_coef .
_refine_ls_extinction_method none
_refine_ls_goodness_of_fit_ref 0.880
_refine_ls_hydrogen_treatment constr
_refine_ls_matrix_type full
_refine_ls_number_parameters 226
_refine_ls_number_reflns 4512
_refine_ls_number_restraints 0
_refine_ls_restrained_S_all 0.880
_refine_ls_R_factor_all 0.1488
_refine_ls_R_factor_gt 0.0640
_refine_ls_shift/su_max 0.000
_refine_ls_shift/su_mean 0.000
_refine_ls_structure_factor_coef Fsqd
_refine_ls_weighting_details
;
 w=1/[\s^2^(Fo^2^)+(0.0718P)^2^+20.2249P]
 where P=(Fo^2^+2Fc^2^)/3
;
_refine_ls_weighting_scheme calc
_refine_ls_wR_factor_gt 0.1236
_refine_ls_wR_factor_ref 0.1710
_reflns_Friedel_coverage 0.000
_reflns_Friedel_fraction_full .
_reflns_Friedel_fraction_max .
_reflns_number_gt 2332
_reflns_number_total 4512
_reflns_threshold_expression 'I > 2\s(I)'
_cod_data_source_file ICA-2020-503-119400.cif
_cod_data_source_block a
_cod_original_cell_volume 3922.1(7)
_cod_original_sg_symbol_H-M 'C 2/c'
_cod_database_code 1565309
_shelx_space_group_comment
;
The symmetry employed for this shelxl refinement is uniquely defined
by the following loop, which should always be used as a source of
symmetry information in preference to the above space-group names.
They are only intended as comments.
;
_shelxl_version_number 2013-2

loop_
_space_group_symop_operation_xyz
'x, y, z'
'-x, y, -z+1/2'
'x+1/2, y+1/2, z'
'-x+1/2, y+1/2, -z+1/2'
'-x, -y, -z'
'x, -y, z-1/2'
'-x+1/2, -y+1/2, -z'
'x+1/2, -y+1/2, z-1/2'

loop_
_atom_site_label
_atom_site_type_symbol
_atom_site_fract_x
_atom_site_fract_y
_atom_site_fract_z
_atom_site_U_iso_or_equiv
_atom_site_adp_type
_atom_site_occupancy
_atom_site_site_symmetry_order
_atom_site_calc_flag
_atom_site_refinement_flags_posn
_atom_site_refinement_flags_adp
_atom_site_refinement_flags_occupancy
_atom_site_disorder_assembly
_atom_site_disorder_group
Br1 Br 0.73119(7) 0.03508(4) 0.14715(8) 0.0467(3) Uani 1 1 d . . . . .
Co1 Co 0.74438(8) -0.09124(5) 0.17932(10) 0.0387(3) Uani 1 1 d . . . . .
N1 N 0.8603(5) -0.0795(3) 0.3661(6) 0.0373(15) Uani 1 1 d . . . . .
C2 C 0.9498(7) -0.0972(3) 0.4097(8) 0.044(2) Uani 1 1 d . . . . .
H2A H 0.9605 -0.1143 0.3567 0.052 Uiso 1 1 calc R U . . .
C5 C 0.9193(7) -0.0480(4) 0.5643(8) 0.046(2) Uani 1 1 d . . . . .
H5A H 0.9075 -0.0309 0.6164 0.055 Uiso 1 1 calc R U . . .
C4 C 1.0100(7) -0.0660(4) 0.6074(8) 0.052(2) Uani 1 1 d . . . . .
H4A H 1.0599 -0.0614 0.6884 0.062 Uiso 1 1 calc R U . . .
C6 C 0.8464(6) -0.0553(3) 0.4444(7) 0.0379(19) Uani 1 1 d . . . . .
C3 C 1.0248(6) -0.0908(4) 0.5281(8) 0.047(2) Uani 1 1 d . . . . .
H3A H 1.0853 -0.1032 0.5544 0.057 Uiso 1 1 calc R U . . .
C20 C 0.7500(6) -0.0320(4) 0.3982(8) 0.043(2) Uani 1 1 d . . . . .
H20A H 0.7453 0.0157 0.3814 0.052 Uiso 1 1 calc R U . . .
H20B H 0.7417 -0.0381 0.4606 0.052 Uiso 1 1 calc R U . . .
S1 S 0.65526(15) -0.07460(9) 0.26438(19) 0.0388(5) Uani 1 1 d . . . . .
S2 S 0.74588(17) -0.21126(10) 0.2329(2) 0.0511(6) Uani 1 1 d . . . . .
N2 N 0.6107(5) -0.1238(3) 0.0206(7) 0.0481(18) Uani 1 1 d . . . . .
C8 C 0.6519(6) -0.1551(4) 0.3179(7) 0.0390(19) Uani 1 1 d . . . . .
C19 C 0.5455(7) -0.0790(5) -0.0596(9) 0.060(3) Uani 1 1 d . . . . .
H19A H 0.5591 -0.0335 -0.0440 0.073 Uiso 1 1 calc R U . . .
C9 C 0.6110(6) -0.1592(5) 0.3774(8) 0.051(2) Uani 1 1 d . . . . .
H9A H 0.5911 -0.1205 0.3937 0.061 Uiso 1 1 calc R U . . .
C15 C 0.5885(6) -0.1890(4) -0.0035(8) 0.046(2) Uani 1 1 d . . . . .
C13 C 0.6819(6) -0.2131(4) 0.2944(8) 0.047(2) Uani 1 1 d . . . . .
C16 C 0.5038(9) -0.2100(5) -0.1063(11) 0.072(3) Uani 1 1 d . . . . .
H16A H 0.4907 -0.2556 -0.1211 0.086 Uiso 1 1 calc R U . . .
C11 C 0.6258(8) -0.2775(5) 0.3850(9) 0.070(3) Uani 1 1 d . . . . .
H11A H 0.6143 -0.3192 0.4040 0.084 Uiso 1 1 calc R U . . .
C18 C 0.4610(8) -0.0976(6) -0.1619(11) 0.078(3) Uani 1 1 d . . . . .
H18A H 0.4181 -0.0653 -0.2150 0.093 Uiso 1 1 calc R U . . .
C21 C 0.6609(7) -0.2393(4) 0.0808(9) 0.062(3) Uani 1 1 d . . . . .
H21A H 0.6947 -0.2536 0.0495 0.075 Uiso 1 1 calc R U . . .
H21B H 0.6284 -0.2782 0.0818 0.075 Uiso 1 1 calc R U . . .
C12 C 0.6691(7) -0.2743(4) 0.3290(8) 0.062(3) Uani 1 1 d . . . . .
H12A H 0.6895 -0.3134 0.3146 0.074 Uiso 1 1 calc R U . . .
Br2 Br 0.83132(8) -0.12556(5) 0.09606(10) 0.0637(3) Uani 1 1 d . . . . .
C10 C 0.5999(7) -0.2214(6) 0.4125(9) 0.068(3) Uani 1 1 d . . . . .
H10A H 0.5747 -0.2244 0.4549 0.081 Uiso 1 1 calc R U . . .
C17 C 0.4394(8) -0.1643(6) -0.1862(11) 0.081(3) Uani 1 1 d . . . . .
H17A H 0.3819 -0.1780 -0.2557 0.097 Uiso 1 1 calc R U . . .

loop_
_atom_site_aniso_label
_atom_site_aniso_U_11
_atom_site_aniso_U_22
_atom_site_aniso_U_33
_atom_site_aniso_U_23
_atom_site_aniso_U_13
_atom_site_aniso_U_12
Br1 0.0669(7) 0.0343(4) 0.0572(6) 0.0018(4) 0.0470(6) -0.0020(4)
Co1 0.0491(7) 0.0324(6) 0.0480(7) -0.0044(5) 0.0362(7) -0.0029(5)
N1 0.045(4) 0.029(3) 0.049(4) 0.001(3) 0.034(4) -0.004(3)
C2 0.060(6) 0.024(4) 0.064(6) -0.002(4) 0.046(6) 0.002(4)
C5 0.053(6) 0.036(4) 0.046(6) 0.004(4) 0.029(5) -0.001(4)
C4 0.049(6) 0.040(5) 0.043(5) 0.005(4) 0.016(5) 0.000(4)
C6 0.055(6) 0.021(4) 0.044(5) 0.002(4) 0.033(5) -0.006(4)
C3 0.042(6) 0.034(4) 0.060(6) 0.010(4) 0.027(5) 0.007(4)
C20 0.058(6) 0.038(4) 0.051(5) -0.010(4) 0.042(5) -0.005(4)
S1 0.0465(13) 0.0333(10) 0.0471(12) 0.0020(10) 0.0337(12) 0.0008(9)
S2 0.0544(16) 0.0330(11) 0.0688(16) -0.0007(11) 0.0384(14) 0.0054(10)
N2 0.055(5) 0.042(4) 0.060(5) -0.009(4) 0.042(5) 0.001(4)
C8 0.032(5) 0.038(4) 0.040(5) 0.009(4) 0.019(4) 0.000(4)
C19 0.057(7) 0.058(6) 0.055(6) -0.001(5) 0.028(6) 0.010(5)
C9 0.041(6) 0.061(6) 0.052(6) 0.005(5) 0.029(5) -0.013(4)
C15 0.048(6) 0.043(5) 0.056(6) -0.014(5) 0.035(5) -0.013(4)
C13 0.048(6) 0.035(4) 0.048(5) 0.000(4) 0.024(5) -0.012(4)
C16 0.079(9) 0.060(7) 0.079(8) -0.011(6) 0.049(8) -0.023(6)
C11 0.070(8) 0.058(6) 0.050(6) 0.017(5) 0.019(6) -0.033(6)
C18 0.044(7) 0.097(9) 0.078(8) 0.006(7) 0.029(7) 0.019(6)
C21 0.081(8) 0.037(5) 0.073(7) -0.015(5) 0.048(7) -0.010(5)
C12 0.058(7) 0.050(6) 0.058(6) 0.003(5) 0.025(6) -0.017(5)
Br2 0.0805(8) 0.0630(6) 0.0843(8) -0.0168(6) 0.0690(7) -0.0058(5)
C10 0.056(7) 0.086(8) 0.055(6) 0.009(6) 0.030(6) -0.023(6)
C17 0.053(8) 0.090(9) 0.074(8) -0.023(7) 0.024(7) -0.033(7)

loop_
_atom_type_symbol
_atom_type_description
_atom_type_scat_dispersion_real
_atom_type_scat_dispersion_imag
_atom_type_scat_source
C C 0.0033 0.0016 'International Tables Vol C Tables 4.2.6.8 and 6.1.1.4'
H H 0.0000 0.0000 'International Tables Vol C Tables 4.2.6.8 and 6.1.1.4'
N N 0.0061 0.0033 'International Tables Vol C Tables 4.2.6.8 and 6.1.1.4'
S S 0.1246 0.1234 'International Tables Vol C Tables 4.2.6.8 and 6.1.1.4'
Co Co 0.3494 0.9721 'International Tables Vol C Tables 4.2.6.8 and 6.1.1.4'
Br Br -0.2901 2.4595 'International Tables Vol C Tables 4.2.6.8 and 6.1.1.4'

loop_
_geom_angle_atom_site_label_1
_geom_angle_atom_site_label_2
_geom_angle_atom_site_label_3
_geom_angle
_geom_angle_site_symmetry_1
_geom_angle_site_symmetry_3
N2 Co1 N1 159.8(2) . .
N2 Co1 S1 84.88(17) . .
N1 Co1 S1 80.04(16) . .
N2 Co1 S2 80.0(2) . .
N1 Co1 S2 84.90(16) . .
S1 Co1 S2 83.26(7) . .
N2 Co1 Br2 92.43(17) . .
N1 Co1 Br2 100.62(16) . .
S1 Co1 Br2 171.82(7) . .
S2 Co1 Br2 88.67(6) . .
N2 Co1 Br1 100.96(19) . .
N1 Co1 Br1 91.48(16) . .
S1 Co1 Br1 86.25(5) . .
S2 Co1 Br1 169.35(7) . .
Br2 Co1 Br1 101.86(4) . .
C6 N1 C2 117.5(7) . .
C6 N1 Co1 121.0(5) . .
C2 N1 Co1 121.5(5) . .
N1 C2 C3 122.9(7) . .
C6 C5 C4 119.9(8) . .
C3 C4 C5 118.5(8) . .
N1 C6 C5 122.0(8) . .
N1 C6 C20 118.7(7) . .
C5 C6 C20 119.2(7) . .
C2 C3 C4 119.2(8) . .
C6 C20 S1 114.3(5) . .
C8 S1 C20 103.6(4) . .
C8 S1 Co1 105.5(3) . .
C20 S1 Co1 95.4(2) . .
C13 S2 C21 103.7(4) . .
C13 S2 Co1 105.5(3) . .
C21 S2 Co1 95.4(3) . .
C15 N2 C19 117.2(9) . .
C15 N2 Co1 121.8(6) . .
C19 N2 Co1 121.0(6) . .
C13 C8 C9 119.8(7) . .
C13 C8 S1 122.5(6) . .
C9 C8 S1 117.5(6) . .
N2 C19 C18 122.8(10) . .
C8 C9 C10 119.7(9) . .
N2 C15 C16 121.8(9) . .
N2 C15 C21 118.1(8) . .
C16 C15 C21 120.0(9) . .
C8 C13 C12 119.2(8) . .
C8 C13 S2 122.4(6) . .
C12 C13 S2 118.1(7) . .
C15 C16 C17 120.2(10) . .
C10 C11 C12 121.2(8) . .
C19 C18 C17 119.5(11) . .
C15 C21 S2 115.8(6) . .
C11 C12 C13 120.0(9) . .
C11 C10 C9 119.9(9) . .
C16 C17 C18 118.5(11) . .

loop_
_geom_bond_atom_site_label_1
_geom_bond_atom_site_label_2
_geom_bond_distance
_geom_bond_site_symmetry_2
Br1 Co1 2.5438(12) .
Co1 N2 2.151(8) .
Co1 N1 2.150(7) .
Co1 S1 2.494(2) .
Co1 S2 2.501(2) .
Co1 Br2 2.5101(12) .
N1 C6 1.342(9) .
N1 C2 1.356(10) .
C2 C3 1.367(11) .
C5 C6 1.374(11) .
C5 C4 1.379(12) .
C4 C3 1.371(11) .
C6 C20 1.490(11) .
C20 S1 1.804(8) .
S1 C8 1.784(7) .
S2 C13 1.780(9) .
S2 C21 1.800(10) .
N2 C15 1.341(10) .
N2 C19 1.352(11) .
C8 C13 1.391(11) .
C8 C9 1.390(10) .
C19 C18 1.359(13) .
C9 C10 1.389(12) .
C15 C16 1.376(13) .
C15 C21 1.488(12) .
C13 C12 1.378(11) .
C16 C17 1.358(14) .
C11 C10 1.348(14) .
C11 C12 1.382(14) .
C18 C17 1.368(14) .
